data_7213275
loop_
_publ_author_name
'Dinger, Maarten B.'
'Scott, Michael J.'

_publ_section_title
;
 Hydroxy-substituted triarylcarbenium bromides. Synthesis, structure,
 derivatization and facile conversion to highly substituted
 xanthenes&#x200A;&#x2020;
;
_journal_issue 11
_journal_name_full 'Journal of the Chemical Society, Perkin Transactions 1'
_journal_page_first 1741
_journal_paper_doi 10.1039/b001032o
_journal_year 2000
_chemical_formula_sum 'C35 H46 Br Cl3 O3'
_chemical_formula_weight 700.98
_space_group_IT_number 18
_symmetry_space_group_name_Hall 'P 2 2ab'
_symmetry_space_group_name_H-M 'P 21 21 2'
_atom_sites_solution_hydrogens geom
_atom_sites_solution_primary direct
_atom_sites_solution_secondary difmap
_cell_angle_alpha 90.00
_cell_angle_beta 90.00
_cell_angle_gamma 90.00
_cell_formula_units_Z 4
_cell_length_a 19.0851(11)
_cell_length_b 19.4641(11)
_cell_length_c 9.5618(5)
_cell_measurement_temperature 173(2)
_cell_volume 3552.0(3)
_computing_cell_refinement ' Bruker AXS Smart '
_computing_data_collection ' Bruker AXS Smart '
_computing_data_reduction 'Bruker AXS Smart '
_computing_structure_refinement 'SHELXL-97 (Sheldrick, 1997)'
_computing_structure_solution 'SHELXS-97 (Sheldrick, 1990)'
_diffrn_ambient_temperature 173(2)
_diffrn_measured_fraction_theta_full 0.999
_diffrn_measured_fraction_theta_max 0.999
_diffrn_radiation_monochromator graphite
_diffrn_radiation_source 'fine-focus sealed tube'
_diffrn_radiation_type MoK\a
_diffrn_radiation_wavelength 0.71073
_diffrn_reflns_av_R_equivalents 0.0631
_diffrn_reflns_av_sigmaI/netI 0.0604
_diffrn_reflns_limit_h_max 22
_diffrn_reflns_limit_h_min -22
_diffrn_reflns_limit_k_max 22
_diffrn_reflns_limit_k_min -23
_diffrn_reflns_limit_l_max 11
_diffrn_reflns_limit_l_min -7
_diffrn_reflns_number 19643
_diffrn_reflns_theta_full 25.00
_diffrn_reflns_theta_max 25.00
_diffrn_reflns_theta_min 1.49
_exptl_absorpt_coefficient_mu 1.415
_exptl_absorpt_correction_T_max 1.000000
_exptl_absorpt_correction_T_min 0.701717
_exptl_absorpt_correction_type SADABS
_exptl_crystal_colour 'dark green '
_exptl_crystal_density_diffrn 1.311
_exptl_crystal_density_method 'not measured'
_exptl_crystal_description block
_exptl_crystal_F_000 1464
_refine_diff_density_max 0.980
_refine_diff_density_min -0.705
_refine_diff_density_rms 0.108
_refine_ls_abs_structure_details 'Flack H D (1983), Acta Cryst. A39, 876-881'
_refine_ls_abs_structure_Flack 0.48(2)
_refine_ls_extinction_method none
_refine_ls_goodness_of_fit_ref 1.114
_refine_ls_hydrogen_treatment mixed
_refine_ls_matrix_type full
_refine_ls_number_parameters 368
_refine_ls_number_reflns 6266
_refine_ls_number_restraints 5
_refine_ls_restrained_S_all 1.114
_refine_ls_R_factor_all 0.0877
_refine_ls_R_factor_gt 0.0778
_refine_ls_shift/su_max 0.154
_refine_ls_shift/su_mean 0.009
_refine_ls_structure_factor_coef Fsqd
_refine_ls_weighting_details 'calc w=1/[\s^2^(Fo^2^)+(0.0863P)^2^+11.6071P] where P=(Fo^2^+2Fc^2^)/3'
_refine_ls_weighting_scheme calc
_refine_ls_wR_factor_gt 0.1973
_refine_ls_wR_factor_ref 0.2042
_reflns_number_gt 5434
_reflns_number_total 6266
_reflns_threshold_expression >2sigma(I)
_cod_data_source_file b001032osup1.cif
_cod_data_source_block 2a.CHCl3
_cod_database_code 7213275

loop_
_symmetry_equiv_pos_as_xyz
'x, y, z'
'-x, -y, z'
'-x+1/2, y+1/2, -z'
'x+1/2, -y+1/2, -z'

loop_
_atom_site_label
_atom_site_type_symbol
_atom_site_fract_x
_atom_site_fract_y
_atom_site_fract_z
_atom_site_U_iso_or_equiv
_atom_site_adp_type
_atom_site_occupancy
_atom_site_symmetry_multiplicity
_atom_site_calc_flag
_atom_site_refinement_flags
Br1 Br 1.24136(4) 0.29080(4) -0.97541(8) 0.0369(2) Uani 1 1 d .
O1 O 1.3783(3) 0.3210(3) -1.1489(7) 0.0472(15) Uani 1 1 d D
H1 H 1.3331(14) 0.326(6) -1.159(12) 0.08(4) Uiso 1 1 d D
O2 O 1.3068(4) 0.1514(3) -0.8767(6) 0.0475(15) Uani 1 1 d D
H2 H 1.274(5) 0.183(7) -0.860(16) 0.21(10) Uiso 1 1 d D
O3 O 1.1863(3) 0.2108(4) -1.2434(6) 0.0474(13) Uani 1 1 d D
H3 H 1.186(4) 0.181(4) -1.178(8) 0.09(4) Uiso 1 1 d D
C1 C 1.3300(4) 0.1801(4) -1.1754(9) 0.0358(18) Uani 1 1 d .
C2 C 1.3979(4) 0.1998(4) -1.1075(8) 0.0374(17) Uani 1 1 d .
C3 C 1.4194(4) 0.2700(4) -1.1067(8) 0.0355(18) Uani 1 1 d .
C4 C 1.4869(4) 0.2872(5) -1.0530(8) 0.045(2) Uani 1 1 d .
C5 C 1.5103(4) 0.3619(4) -1.0398(10) 0.0433(19) Uani 1 1 d .
C6 C 1.5845(5) 0.3682(5) -0.9864(12) 0.068(3) Uani 1 1 d .
H6A H 1.5899 0.3406 -0.9015 0.102 Uiso 1 1 calc R
H6B H 1.5946 0.4165 -0.9651 0.102 Uiso 1 1 calc R
H6C H 1.6172 0.3518 -1.0581 0.102 Uiso 1 1 calc R
C7 C 1.4582(5) 0.3989(4) -0.9400(9) 0.056(2) Uani 1 1 d .
H7A H 1.4546 0.3732 -0.8522 0.083 Uiso 1 1 calc R
H7B H 1.4120 0.4014 -0.9843 0.083 Uiso 1 1 calc R
H7C H 1.4752 0.4455 -0.9206 0.083 Uiso 1 1 calc R
C8 C 1.5082(5) 0.3975(4) -1.1860(9) 0.045(2) Uani 1 1 d .
H8A H 1.5435 0.3767 -1.2472 0.068 Uiso 1 1 calc R
H8B H 1.5181 0.4466 -1.1751 0.068 Uiso 1 1 calc R
H8C H 1.4617 0.3915 -1.2275 0.068 Uiso 1 1 calc R
C9 C 1.5288(4) 0.2314(4) -1.0029(10) 0.047(2) Uani 1 1 d .
H9A H 1.5737 0.2412 -0.9647 0.056 Uiso 1 1 calc R
C10 C 1.5066(4) 0.1641(4) -1.0079(9) 0.041(2) Uani 1 1 d .
C11 C 1.5545(6) 0.1070(5) -0.9516(14) 0.073(3) Uani 1 1 d .
H11A H 1.5628 0.0730 -1.0254 0.109 Uiso 1 1 calc R
H11B H 1.5319 0.0846 -0.8716 0.109 Uiso 1 1 calc R
H11C H 1.5992 0.1269 -0.9219 0.109 Uiso 1 1 calc R
C12 C 1.4413(4) 0.1477(4) -1.0554(8) 0.0378(19) Uani 1 1 d .
H12A H 1.4254 0.1015 -1.0530 0.045 Uiso 1 1 calc R
C13 C 1.2927(4) 0.1186(4) -1.1175(8) 0.0373(18) Uani 1 1 d .
C14 C 1.2905(4) 0.1024(3) -0.9790(8) 0.0354(16) Uani 1 1 d D
C15 C 1.2673(5) 0.0383(3) -0.9291(8) 0.0373(18) Uani 1 1 d .
C16 C 1.2638(5) 0.0209(4) -0.7748(8) 0.0399(19) Uani 1 1 d .
C17 C 1.2409(6) -0.0534(3) -0.7509(8) 0.048(2) Uani 1 1 d .
H17A H 1.1920 -0.0588 -0.7796 0.072 Uiso 1 1 calc R
H17B H 1.2456 -0.0648 -0.6515 0.072 Uiso 1 1 calc R
H17C H 1.2706 -0.0841 -0.8063 0.072 Uiso 1 1 calc R
C18 C 1.3370(5) 0.0277(5) -0.7069(10) 0.054(2) Uani 1 1 d .
H18A H 1.3717 0.0041 -0.7652 0.080 Uiso 1 1 calc R
H18B H 1.3362 0.0069 -0.6136 0.080 Uiso 1 1 calc R
H18C H 1.3494 0.0764 -0.6991 0.080 Uiso 1 1 calc R
C19 C 1.2115(5) 0.0675(4) -0.6980(9) 0.046(2) Uani 1 1 d .
H19A H 1.1636 0.0525 -0.7190 0.070 Uiso 1 1 calc R
H19B H 1.2178 0.1151 -0.7291 0.070 Uiso 1 1 calc R
H19C H 1.2197 0.0646 -0.5970 0.070 Uiso 1 1 calc R
C20 C 1.2461(4) -0.0076(4) -1.0326(8) 0.0394(16) Uani 1 1 d .
H20A H 1.2304 -0.0517 -1.0039 0.047 Uiso 1 1 calc R
C21 C 1.2463(6) 0.0069(4) -1.1761(8) 0.056(3) Uani 1 1 d .
C22 C 1.2280(9) -0.0495(5) -1.2826(9) 0.095(6) Uani 1 1 d .
H22A H 1.1871 -0.0352 -1.3375 0.142 Uiso 1 1 calc R
H22B H 1.2171 -0.0922 -1.2330 0.142 Uiso 1 1 calc R
H22C H 1.2679 -0.0570 -1.3452 0.142 Uiso 1 1 calc R
C23 C 1.2706(5) 0.0712(4) -1.2182(8) 0.044(2) Uani 1 1 d .
H23A H 1.2721 0.0828 -1.3146 0.053 Uiso 1 1 calc R
C24 C 1.3083(4) 0.2104(5) -1.3011(10) 0.046(2) Uani 1 1 d .
C25 C 1.2380(4) 0.2209(3) -1.3364(7) 0.0311(15) Uani 1 1 d D
C26 C 1.2167(4) 0.2435(4) -1.4716(9) 0.0395(17) Uani 1 1 d .
C27 C 1.1401(4) 0.2553(4) -1.5032(8) 0.0400(19) Uani 1 1 d .
C28 C 1.1270(5) 0.2781(5) -1.6572(10) 0.057(3) Uani 1 1 d .
H28A H 1.1465 0.2436 -1.7210 0.086 Uiso 1 1 calc R
H28B H 1.1499 0.3224 -1.6738 0.086 Uiso 1 1 calc R
H28C H 1.0766 0.2825 -1.6735 0.086 Uiso 1 1 calc R
C29 C 1.0960(5) 0.1918(5) -1.4803(10) 0.058(2) Uani 1 1 d .
H29A H 1.1191 0.1521 -1.5234 0.086 Uiso 1 1 calc R
H29B H 1.0498 0.1985 -1.5228 0.086 Uiso 1 1 calc R
H29C H 1.0906 0.1837 -1.3797 0.086 Uiso 1 1 calc R
C30 C 1.1099(5) 0.3154(5) -1.4096(10) 0.055(2) Uani 1 1 d .
H30A H 1.1143 0.3031 -1.3106 0.083 Uiso 1 1 calc R
H30B H 1.0605 0.3229 -1.4325 0.083 Uiso 1 1 calc R
H30C H 1.1364 0.3577 -1.4277 0.083 Uiso 1 1 calc R
C31 C 1.2676(5) 0.2551(4) -1.5676(7) 0.0416(19) Uani 1 1 d .
H31A H 1.2542 0.2689 -1.6591 0.050 Uiso 1 1 calc R
C32 C 1.3404(4) 0.2475(4) -1.5372(9) 0.0405(19) Uani 1 1 d .
C33 C 1.3929(6) 0.2572(6) -1.6536(9) 0.061(3) Uani 1 1 d .
H33A H 1.4404 0.2562 -1.6148 0.091 Uiso 1 1 calc R
H33B H 1.3847 0.3016 -1.6992 0.091 Uiso 1 1 calc R
H33C H 1.3876 0.2202 -1.7222 0.091 Uiso 1 1 calc R
C34 C 1.3597(4) 0.2257(4) -1.4079(8) 0.0399(19) Uani 1 1 d .
H34A H 1.4080 0.2204 -1.3871 0.048 Uiso 1 1 calc R

loop_
_atom_site_aniso_label
_atom_site_aniso_U_11
_atom_site_aniso_U_22
_atom_site_aniso_U_33
_atom_site_aniso_U_23
_atom_site_aniso_U_13
_atom_site_aniso_U_12
Br1 0.0467(4) 0.0309(3) 0.0330(3) 0.0004(3) 0.0072(3) 0.0053(3)
O1 0.049(4) 0.027(3) 0.066(4) 0.013(3) -0.008(3) 0.002(3)
O2 0.083(5) 0.030(3) 0.030(3) 0.001(2) -0.002(3) -0.012(3)
O3 0.043(3) 0.050(3) 0.049(3) 0.009(4) 0.004(2) 0.003(3)
C1 0.036(4) 0.030(4) 0.042(5) -0.002(3) 0.002(3) -0.007(3)
C2 0.053(5) 0.030(4) 0.030(4) -0.006(3) 0.004(3) -0.005(3)
C3 0.043(4) 0.026(4) 0.038(4) 0.007(3) -0.012(4) 0.002(3)
C4 0.054(5) 0.044(4) 0.037(5) -0.004(4) -0.008(4) 0.024(4)
C5 0.053(5) 0.035(4) 0.042(5) -0.010(4) -0.008(4) 0.005(3)
C6 0.081(7) 0.052(5) 0.070(7) -0.013(5) -0.022(6) 0.008(5)
C7 0.092(7) 0.035(4) 0.040(5) -0.010(4) 0.006(5) 0.006(4)
C8 0.061(5) 0.034(4) 0.042(5) 0.004(4) 0.010(4) 0.006(4)
C9 0.042(4) 0.044(4) 0.054(6) -0.012(4) -0.023(4) 0.015(3)
C10 0.046(4) 0.034(4) 0.042(5) -0.009(4) -0.014(4) 0.009(3)
C11 0.077(7) 0.041(5) 0.099(9) 0.016(6) -0.038(7) 0.016(5)
C12 0.050(5) 0.029(4) 0.035(5) 0.013(3) -0.007(4) 0.008(3)
C13 0.051(5) 0.035(4) 0.026(4) 0.008(3) -0.001(3) 0.001(4)
C14 0.069(5) 0.015(3) 0.023(3) 0.001(3) 0.003(4) 0.006(3)
C15 0.050(5) 0.024(3) 0.037(4) 0.002(3) 0.004(4) 0.009(3)
C16 0.060(5) 0.028(4) 0.033(4) 0.005(3) 0.006(4) 0.012(4)
C17 0.081(7) 0.021(3) 0.042(4) 0.002(3) 0.005(5) -0.011(4)
C18 0.064(6) 0.039(5) 0.057(6) 0.003(4) -0.011(5) 0.004(4)
C19 0.053(5) 0.042(4) 0.045(5) -0.003(4) 0.012(4) 0.017(4)
C20 0.053(4) 0.035(3) 0.030(3) 0.000(3) -0.008(4) -0.005(3)
C21 0.110(8) 0.028(4) 0.031(4) -0.004(3) -0.002(5) -0.042(5)
C22 0.215(17) 0.048(5) 0.022(4) -0.011(4) -0.020(7) -0.060(8)
C23 0.076(6) 0.031(4) 0.024(4) 0.001(3) -0.008(4) -0.005(4)
C24 0.035(4) 0.033(4) 0.072(6) 0.002(5) -0.003(4) -0.012(4)
C25 0.043(4) 0.024(3) 0.026(3) 0.003(3) -0.003(3) 0.011(3)
C26 0.047(4) 0.034(4) 0.038(4) -0.009(4) 0.008(4) -0.004(3)
C27 0.051(4) 0.042(4) 0.027(5) -0.003(4) -0.008(3) 0.002(3)
C28 0.053(5) 0.057(6) 0.061(6) 0.004(5) -0.025(4) 0.011(4)
C29 0.065(5) 0.071(6) 0.038(5) -0.010(5) -0.010(5) -0.008(4)
C30 0.065(6) 0.048(5) 0.053(6) -0.004(4) -0.002(5) 0.022(4)
C31 0.069(6) 0.033(4) 0.023(4) 0.001(3) -0.007(4) -0.007(4)
C32 0.034(4) 0.052(5) 0.036(4) 0.006(4) 0.014(4) 0.007(3)
C33 0.084(7) 0.073(6) 0.025(4) 0.014(4) 0.006(5) -0.017(6)
C34 0.043(4) 0.041(5) 0.036(4) 0.008(4) 0.002(3) -0.003(3)

loop_
_atom_type_symbol
_atom_type_description
_atom_type_scat_dispersion_real
_atom_type_scat_dispersion_imag
_atom_type_scat_source
C C 0.0033 0.0016 'International Tables Vol C Tables 4.2.6.8 and 6.1.1.4'
H H 0.0000 0.0000 'International Tables Vol C Tables 4.2.6.8 and 6.1.1.4'
O O 0.0106 0.0060 'International Tables Vol C Tables 4.2.6.8 and 6.1.1.4'
Cl Cl 0.1484 0.1585 'International Tables Vol C Tables 4.2.6.8 and 6.1.1.4'
Br Br -0.2901 2.4595 'International Tables Vol C Tables 4.2.6.8 and 6.1.1.4'

loop_
_geom_angle_atom_site_label_1
_geom_angle_atom_site_label_2
_geom_angle_atom_site_label_3
_geom_angle
C24 C1 C13 120.8(7)
C24 C1 C2 121.3(7)
C13 C1 C2 117.1(7)
C12 C2 C3 121.4(7)
C12 C2 C1 118.7(7)
C3 C2 C1 119.7(7)
O1 C3 C2 123.0(7)
O1 C3 C4 117.9(6)
C2 C3 C4 119.1(7)
C3 C4 C9 116.6(8)
C3 C4 C5 121.2(7)
C9 C4 C5 122.0(7)
C6 C5 C4 112.4(7)
C6 C5 C7 110.7(8)
C4 C5 C7 107.8(7)
C6 C5 C8 106.9(8)
C4 C5 C8 110.0(7)
C7 C5 C8 109.1(7)
C10 C9 C4 122.5(7)
C12 C10 C9 120.9(7)
C12 C10 C11 119.4(7)
C9 C10 C11 119.6(7)
C10 C12 C2 119.3(7)
C14 C13 C23 120.5(7)
C14 C13 C1 124.0(7)
C23 C13 C1 114.6(7)
C13 C14 O2 120.9(6)
C13 C14 C15 123.0(7)
O2 C14 C15 115.9(6)
C20 C15 C14 114.8(7)
C20 C15 C16 122.3(7)
C14 C15 C16 122.9(7)
C15 C16 C17 111.7(6)
C15 C16 C19 111.3(7)
C17 C16 C19 107.6(7)
C15 C16 C18 110.4(7)
C17 C16 C18 106.0(7)
C19 C16 C18 109.7(7)
C15 C20 C21 124.4(7)
C23 C21 C20 117.7(7)
C23 C21 C22 121.7(7)
C20 C21 C22 120.2(7)
C21 C23 C13 119.6(7)
C25 C24 C1 123.5(7)
C25 C24 C34 116.7(7)
C1 C24 C34 119.4(7)
O3 C25 C24 121.6(6)
O3 C25 C26 115.8(6)
C24 C25 C26 122.6(7)
C31 C26 C25 117.4(7)
C31 C26 C27 122.3(8)
C25 C26 C27 120.3(7)
C26 C27 C29 112.7(7)
C26 C27 C28 112.8(7)
C29 C27 C28 106.3(7)
C26 C27 C30 110.6(7)
C29 C27 C30 108.7(7)
C28 C27 C30 105.4(7)
C26 C31 C32 122.9(7)
C34 C32 C31 118.8(7)
C34 C32 C33 122.0(7)
C31 C32 C33 118.9(8)
C32 C34 C24 121.5(8)

loop_
_geom_bond_atom_site_label_1
_geom_bond_atom_site_label_2
_geom_bond_distance
O1 C3 1.328(9)
O2 C14 1.402(9)
O3 C25 1.344(9)
C1 C24 1.402(12)
C1 C13 1.499(10)
C1 C2 1.500(11)
C2 C12 1.400(10)
C2 C3 1.427(10)
C3 C4 1.426(11)
C4 C9 1.432(11)
C4 C5 1.525(12)
C5 C6 1.511(12)
C5 C7 1.556(12)
C5 C8 1.560(12)
C9 C10 1.378(11)
C10 C12 1.365(11)
C10 C11 1.535(10)
C13 C14 1.362(11)
C13 C23 1.398(11)
C14 C15 1.406(10)
C15 C20 1.394(10)
C15 C16 1.515(11)
C16 C17 1.527(10)
C16 C19 1.535(11)
C16 C18 1.547(13)
C20 C21 1.402(10)
C21 C23 1.394(10)
C21 C22 1.537(10)
C24 C25 1.397(11)
C24 C34 1.447(12)
C25 C26 1.426(11)
C26 C31 1.355(11)
C26 C27 1.510(11)
C27 C29 1.510(11)
C27 C28 1.558(12)
C27 C30 1.583(11)
C31 C32 1.427(12)
C32 C34 1.358(11)
C32 C33 1.509(11)
